data_4300432
_journal_name_full 'Inorganic Chemistry'
_journal_paper_doi 10.1021/ic051284x
_journal_year 2006
_chemical_formula_sum 'C32 H32 Ag4 F12 N8 O8'
_chemical_formula_weight 1316.14
_space_group_IT_number 19
_symmetry_cell_setting orthorhombic
_symmetry_space_group_name_Hall 'P 2ac 2ab'
_symmetry_space_group_name_H-M 'P 21 21 21'
_cell_angle_alpha 90.00
_cell_angle_beta 90.00
_cell_angle_gamma 90.00
_cell_formula_units_Z 4
_cell_length_a 10.3431(4)
_cell_length_b 17.0246(5)
_cell_length_c 23.3149(8)
_cell_measurement_temperature 110(2)
_cell_volume 4105.5(2)
_diffrn_ambient_temperature 110(2)
_exptl_crystal_density_diffrn 2.129
_cod_depositor_comments
;
The following automatic conversions were performed:
'_symmetry_cell_setting' value 'Orthorhombic' changed to 'orthorhombic'
according to '/home/saulius/struct/CIF-dictionaries/cif_core.dic'
dictionary named 'cif_core.dic' version 2.4.1 from 2010-06-29.

Automatic conversion script
Id: cif_fix_enum 1527 2010-12-29 10:47:43Z saulius 
;
_cod_database_code 4300432

loop_
_symmetry_equiv_pos_as_xyz
'x, y, z'
'-x+1/2, -y, z+1/2'
'-x, y+1/2, -z+1/2'
'x+1/2, -y+1/2, -z'

loop_
_atom_site_label
_atom_site_type_symbol
_atom_site_fract_x
_atom_site_fract_y
_atom_site_fract_z
_atom_site_U_iso_or_equiv
_atom_site_adp_type
_atom_site_occupancy
_atom_site_symmetry_multiplicity
_atom_site_calc_flag
_atom_site_refinement_flags
_atom_site_disorder_assembly
_atom_site_disorder_group
Ag1 Ag 0.79577(2) 0.999825(14) 0.200084(8) 0.01861(5) Uani 1 1 d . . .
Ag2 Ag 0.68382(2) 0.500646(14) 0.216092(8) 0.01895(5) Uani 1 1 d . . .
Ag3 Ag 0.68524(2) 0.086720(13) 0.031379(9) 0.01950(6) Uani 1 1 d . . .
Ag4 Ag 0.78430(2) 0.586287(13) 0.036981(9) 0.02290(6) Uani 1 1 d . . .
F1 F 1.2054(2) 1.15046(13) 0.08180(8) 0.0488(6) Uani 1 1 d . . .
F2 F 1.0258(3) 1.20857(12) 0.09798(10) 0.0528(6) Uani 1 1 d . . .
F3 F 1.1655(2) 1.19335(11) 0.16612(8) 0.0458(6) Uani 1 1 d . . .
F4 F 0.2622(3) 0.64447(17) 0.08557(10) 0.0716(9) Uani 1 1 d . . .
F5 F 0.4343(4) 0.70805(14) 0.10073(13) 0.0859(10) Uani 1 1 d . . .
F6 F 0.3039(3) 0.68555(16) 0.17025(9) 0.0830(10) Uani 1 1 d . . .
F7 F 0.7225(3) 0.40257(19) 0.3674(2) 0.146(2) Uani 1 1 d . . .
F8 F 0.5355(5) 0.37545(15) 0.33897(11) 0.1089(15) Uani 1 1 d . . .
F9 F 0.5688(3) 0.39609(13) 0.42501(9) 0.0544(6) Uani 1 1 d . . .
F10 F 1.0207(3) 0.39423(14) 0.16065(11) 0.0635(7) Uani 1 1 d . . .
F11 F 1.1866(3) 0.39711(15) 0.10555(10) 0.0676(8) Uani 1 1 d . . .
F12 F 1.1616(3) 0.48579(16) 0.16871(10) 0.0681(7) Uani 1 1 d . . .
O1 O 1.0067(2) 1.07368(12) 0.18507(9) 0.0235(5) Uani 1 1 d . . .
O2 O 1.0346(2) 1.03461(13) 0.09393(10) 0.0293(5) Uani 1 1 d . . .
O3 O 0.4719(2) 0.57036(12) 0.18503(9) 0.0258(5) Uani 1 1 d . . .
O4 O 0.4428(2) 0.53465(13) 0.09298(9) 0.0310(6) Uani 1 1 d . . .
O5 O 0.6357(3) 0.53744(14) 0.32152(10) 0.0384(6) Uani 1 1 d . . .
O6 O 0.4852(3) 0.53618(14) 0.39047(10) 0.0379(6) Uani 1 1 d . . .
O7 O 0.9550(2) 0.54446(14) 0.11087(10) 0.0361(6) Uani 1 1 d . . .
O8 O 1.0220(2) 0.47329(17) 0.03782(10) 0.0462(7) Uani 1 1 d . . .
N1 N 0.8783(2) 0.88350(14) 0.19821(10) 0.0170(5) Uani 1 1 d . . .
N2 N 0.8211(2) 0.59738(14) 0.21154(10) 0.0183(5) Uani 1 1 d . . .
H2A H 0.8591 0.6034 0.2470 0.022 Uiso 1 1 calc R . .
H2B H 0.8853 0.5843 0.1859 0.022 Uiso 1 1 calc R . .
N3 N 0.6032(2) 0.38467(14) 0.20306(10) 0.0175(5) Uani 1 1 d . . .
N4 N 0.6675(2) 0.09886(14) 0.20406(11) 0.0199(6) Uani 1 1 d . . .
H4A H 0.5992 0.0895 0.1797 0.024 Uiso 1 1 calc R . .
H4B H 0.6347 0.1018 0.2407 0.024 Uiso 1 1 calc R . .
N5 N 0.6068(2) 0.20315(14) 0.04269(10) 0.0175(5) Uani 1 1 d . . .
N6 N 0.6633(2) 0.48434(13) 0.02661(10) 0.0196(6) Uani 1 1 d . . .
H6A H 0.5815 0.4960 0.0396 0.024 Uiso 1 1 calc R . .
H6B H 0.6572 0.4726 -0.0118 0.024 Uiso 1 1 calc R . .
N7 N 0.8630(2) -0.29624(14) 0.04344(10) 0.0199(5) Uani 1 1 d . . .
N8 N 0.8125(2) -0.01369(13) 0.02621(10) 0.0182(5) Uani 1 1 d . . .
H8A H 0.8301 -0.0241 -0.0117 0.022 Uiso 1 1 calc R . .
H8B H 0.8893 -0.0018 0.0441 0.022 Uiso 1 1 calc R . .
C1 C 1.0068(3) 0.87549(18) 0.19947(12) 0.0193(6) Uani 1 1 d . . .
H1 H 1.0593 0.9212 0.2007 0.023 Uiso 1 1 calc R . .
C2 C 1.0655(3) 0.80228(18) 0.19900(12) 0.0192(6) Uani 1 1 d . . .
H2 H 1.1571 0.7981 0.1994 0.023 Uiso 1 1 calc R . .
C3 C 0.9898(3) 0.73559(18) 0.19792(12) 0.0191(6) Uani 1 1 d . . .
H3 H 1.0290 0.6851 0.1981 0.023 Uiso 1 1 calc R . .
C4 C 0.8566(3) 0.74262(17) 0.19657(12) 0.0170(6) Uani 1 1 d . . .
C5 C 0.8048(3) 0.81817(17) 0.19625(11) 0.0172(6) Uani 1 1 d . . .
H5 H 0.7135 0.8239 0.1946 0.021 Uiso 1 1 calc R . .
C6 C 0.7648(3) 0.67284(18) 0.19419(13) 0.0204(7) Uani 1 1 d . . .
H6C H 0.6898 0.6840 0.2193 0.024 Uiso 1 1 calc R . .
H6D H 0.7320 0.6677 0.1545 0.024 Uiso 1 1 calc R . .
C7 C 0.4737(3) 0.37504(18) 0.20054(12) 0.0185(6) Uani 1 1 d . . .
H7 H 0.4197 0.4201 0.2028 0.022 Uiso 1 1 calc R . .
C8 C 0.4170(3) 0.30186(18) 0.19482(12) 0.0195(6) Uani 1 1 d . . .
H8 H 0.3256 0.2970 0.1932 0.023 Uiso 1 1 calc R . .
C9 C 0.4947(3) 0.23543(17) 0.19144(12) 0.0179(6) Uani 1 1 d . . .
H9 H 0.4571 0.1848 0.1877 0.022 Uiso 1 1 calc R . .
C10 C 0.6286(3) 0.24398(17) 0.19362(11) 0.0164(6) Uani 1 1 d . . .
C11 C 0.6767(3) 0.31977(17) 0.19915(11) 0.0168(6) Uani 1 1 d . . .
H11 H 0.7679 0.3262 0.2002 0.020 Uiso 1 1 calc R . .
C12 C 0.7229(3) 0.17558(17) 0.18942(13) 0.0186(6) Uani 1 1 d . . .
H12A H 0.7569 0.1732 0.1498 0.022 Uiso 1 1 calc R . .
H12B H 0.7969 0.1860 0.2153 0.022 Uiso 1 1 calc R . .
C13 C 0.4770(3) 0.20994(18) 0.04496(13) 0.0209(7) Uani 1 1 d . . .
H13 H 0.4257 0.1638 0.0419 0.025 Uiso 1 1 calc R . .
C14 C 0.4164(3) 0.28102(17) 0.05159(12) 0.0197(6) Uani 1 1 d . . .
H14 H 0.3247 0.2838 0.0533 0.024 Uiso 1 1 calc R . .
C15 C 0.4902(3) 0.34896(17) 0.05573(11) 0.0178(6) Uani 1 1 d . . .
H15 H 0.4494 0.3986 0.0603 0.021 Uiso 1 1 calc R . .
C16 C 0.6236(3) 0.34369(17) 0.05321(11) 0.0162(6) Uani 1 1 d . . .
C17 C 0.6771(3) 0.26947(17) 0.04675(11) 0.0183(6) Uani 1 1 d . . .
H17 H 0.7686 0.2652 0.0451 0.022 Uiso 1 1 calc R . .
C18 C 0.7115(3) 0.41465(17) 0.05741(12) 0.0192(6) Uani 1 1 d . . .
H18A H 0.7229 0.4283 0.0984 0.023 Uiso 1 1 calc R . .
H18B H 0.7974 0.4005 0.0419 0.023 Uiso 1 1 calc R . .
C19 C 0.9915(3) -0.28957(18) 0.04805(13) 0.0216(7) Uani 1 1 d . . .
H19 H 1.0429 -0.3358 0.0468 0.026 Uiso 1 1 calc R . .
C20 C 1.0517(3) -0.21835(18) 0.05448(12) 0.0223(7) Uani 1 1 d . . .
H20 H 1.1431 -0.2157 0.0578 0.027 Uiso 1 1 calc R . .
C21 C 0.9783(3) -0.15032(17) 0.05616(12) 0.0190(6) Uani 1 1 d . . .
H21 H 1.0187 -0.1006 0.0610 0.023 Uiso 1 1 calc R . .
C22 C 0.8451(3) -0.15574(17) 0.05070(11) 0.0164(6) Uani 1 1 d . . .
C23 C 0.7918(3) -0.23069(17) 0.04538(11) 0.0198(6) Uani 1 1 d . . .
H23 H 0.7005 -0.2354 0.0430 0.024 Uiso 1 1 calc R . .
C24 C 0.7566(3) -0.08467(18) 0.05300(12) 0.0194(6) Uani 1 1 d . . .
H24A H 0.6745 -0.0977 0.0334 0.023 Uiso 1 1 calc R . .
H24B H 0.7362 -0.0730 0.0936 0.023 Uiso 1 1 calc R . .
C25 C 1.0453(3) 1.07982(18) 0.13520(12) 0.0171(6) Uani 1 1 d . . .
C26 C 1.1117(3) 1.15817(19) 0.12057(13) 0.0264(8) Uani 1 1 d . . .
C27 C 0.4320(3) 0.57773(18) 0.13543(13) 0.0196(6) Uani 1 1 d . . .
C28 C 0.3573(4) 0.6545(2) 0.12381(14) 0.0378(10) Uani 1 1 d . . .
C29 C 0.5741(3) 0.5077(2) 0.36103(12) 0.0259(7) Uani 1 1 d . . .
C30 C 0.6048(4) 0.4209(2) 0.37405(14) 0.0306(8) Uani 1 1 d . . .
C31 C 1.0184(3) 0.49128(19) 0.08822(12) 0.0231(7) Uani 1 1 d . . .
C32 C 1.0975(4) 0.4413(2) 0.13085(14) 0.0324(8) Uani 1 1 d . . .

loop_
_atom_site_aniso_label
_atom_site_aniso_U_11
_atom_site_aniso_U_22
_atom_site_aniso_U_33
_atom_site_aniso_U_23
_atom_site_aniso_U_13
_atom_site_aniso_U_12
Ag1 0.02237(11) 0.00956(11) 0.02391(10) -0.00013(10) 0.00019(8) 0.00168(11)
Ag2 0.02153(10) 0.01012(11) 0.02519(10) -0.00054(10) -0.00026(8) -0.00178(11)
Ag3 0.02506(12) 0.01040(11) 0.02305(10) -0.00086(9) 0.00035(10) 0.00231(10)
Ag4 0.03346(13) 0.01050(11) 0.02476(11) -0.00002(10) -0.00155(11) -0.00484(11)
F1 0.0496(14) 0.0614(15) 0.0355(11) 0.0016(10) 0.0137(11) -0.0285(13)
F2 0.0760(18) 0.0212(11) 0.0613(14) 0.0140(11) -0.0152(13) 0.0010(12)
F3 0.0721(16) 0.0333(12) 0.0320(10) -0.0053(9) -0.0065(11) -0.0364(12)
F4 0.0702(19) 0.094(2) 0.0503(15) -0.0031(14) -0.0226(13) 0.0538(16)
F5 0.141(3) 0.0257(13) 0.091(2) 0.0183(14) 0.005(2) -0.0024(17)
F6 0.134(3) 0.0801(19) 0.0352(12) -0.0092(12) 0.0005(15) 0.089(2)
F7 0.064(2) 0.074(2) 0.299(6) 0.083(3) 0.090(3) 0.0522(19)
F8 0.239(5) 0.0331(14) 0.0542(17) 0.0004(12) -0.049(2) -0.026(2)
F9 0.0791(18) 0.0444(14) 0.0396(12) 0.0173(10) 0.0032(12) 0.0135(13)
F10 0.0664(17) 0.0586(16) 0.0656(16) 0.0372(13) 0.0118(13) 0.0089(14)
F11 0.0650(17) 0.0819(19) 0.0559(14) 0.0096(13) 0.0095(14) 0.0550(16)
F12 0.0728(17) 0.087(2) 0.0444(13) -0.0035(14) -0.0296(12) 0.0019(16)
O1 0.0224(11) 0.0241(13) 0.0240(11) 0.0022(10) 0.0025(9) -0.0068(10)
O2 0.0372(14) 0.0220(12) 0.0286(12) -0.0049(10) -0.0064(10) -0.0063(11)
O3 0.0244(11) 0.0268(13) 0.0263(11) -0.0009(10) -0.0053(9) 0.0085(10)
O4 0.0413(14) 0.0228(12) 0.0289(12) -0.0075(10) 0.0007(11) 0.0078(11)
O5 0.0601(17) 0.0262(13) 0.0290(13) 0.0006(11) 0.0112(12) -0.0032(13)
O6 0.0438(16) 0.0373(15) 0.0324(13) -0.0010(11) 0.0083(12) 0.0215(13)
O7 0.0429(15) 0.0271(14) 0.0384(14) -0.0006(11) 0.0023(12) 0.0158(12)
O8 0.0312(13) 0.084(2) 0.0231(12) -0.0067(13) -0.0001(11) 0.0196(13)
N1 0.0225(13) 0.0106(13) 0.0178(12) -0.0005(10) -0.0006(10) 0.0000(11)
N2 0.0224(13) 0.0126(13) 0.0198(12) -0.0002(10) 0.0025(10) -0.0002(11)
N3 0.0218(13) 0.0118(14) 0.0190(12) 0.0000(10) 0.0007(10) -0.0010(11)
N4 0.0223(13) 0.0087(13) 0.0288(13) 0.0010(10) 0.0011(11) 0.0001(11)
N5 0.0209(13) 0.0118(13) 0.0198(12) -0.0017(10) 0.0012(10) -0.0012(10)
N6 0.0273(13) 0.0084(13) 0.0231(12) 0.0005(10) 0.0013(10) -0.0016(10)
N7 0.0263(14) 0.0119(13) 0.0215(13) -0.0002(10) -0.0009(11) 0.0016(11)
N8 0.0207(12) 0.0135(13) 0.0203(11) 0.0002(10) -0.0007(10) -0.0004(11)
C1 0.0201(15) 0.0171(17) 0.0208(14) -0.0008(13) 0.0003(13) -0.0028(13)
C2 0.0158(14) 0.0185(17) 0.0234(15) 0.0002(13) 0.0018(12) 0.0011(12)
C3 0.0198(15) 0.0133(16) 0.0242(14) 0.0026(13) 0.0015(13) 0.0024(13)
C4 0.0236(16) 0.0094(15) 0.0181(13) -0.0005(12) 0.0015(12) 0.0014(13)
C5 0.0185(15) 0.0141(16) 0.0191(13) 0.0029(12) 0.0015(13) 0.0008(14)
C6 0.0217(15) 0.0125(16) 0.0269(15) 0.0006(13) 0.0035(13) -0.0019(13)
C7 0.0189(14) 0.0162(17) 0.0204(14) -0.0021(12) 0.0002(12) 0.0042(13)
C8 0.0151(14) 0.0190(17) 0.0245(15) 0.0000(13) 0.0033(12) 0.0008(13)
C9 0.0200(15) 0.0133(16) 0.0205(14) 0.0004(12) 0.0000(12) -0.0035(12)
C10 0.0213(15) 0.0145(16) 0.0134(13) 0.0012(12) 0.0015(11) -0.0004(13)
C11 0.0170(14) 0.0151(16) 0.0184(13) -0.0001(12) -0.0024(12) -0.0004(13)
C12 0.0187(15) 0.0109(15) 0.0260(15) 0.0023(12) 0.0026(13) 0.0001(13)
C13 0.0242(16) 0.0145(16) 0.0239(15) -0.0022(13) -0.0016(13) -0.0036(13)
C14 0.0165(14) 0.0183(17) 0.0242(15) -0.0005(12) 0.0002(12) 0.0006(13)
C15 0.0228(15) 0.0131(16) 0.0176(14) -0.0001(12) 0.0015(12) 0.0042(13)
C16 0.0241(15) 0.0137(16) 0.0108(13) 0.0002(11) 0.0003(11) -0.0017(13)
C17 0.0198(15) 0.0144(15) 0.0206(14) 0.0002(12) 0.0007(12) 0.0005(13)
C18 0.0235(15) 0.0111(14) 0.0229(13) 0.0004(12) 0.0012(12) 0.0009(15)
C19 0.0275(17) 0.0144(15) 0.0230(15) 0.0006(13) 0.0007(13) 0.0037(14)
C20 0.0231(16) 0.0203(18) 0.0234(15) -0.0003(13) 0.0014(13) 0.0015(14)
C21 0.0269(16) 0.0134(16) 0.0167(14) 0.0004(12) 0.0023(12) -0.0039(13)
C22 0.0227(15) 0.0120(15) 0.0144(13) -0.0008(11) 0.0003(11) -0.0007(13)
C23 0.0239(16) 0.0157(16) 0.0199(14) 0.0011(12) -0.0004(13) -0.0030(13)
C24 0.0252(16) 0.0117(15) 0.0212(14) 0.0001(13) 0.0012(12) -0.0027(13)
C25 0.0122(13) 0.0158(16) 0.0232(14) 0.0020(14) -0.0047(11) -0.0005(13)
C26 0.0318(19) 0.0210(19) 0.0264(16) -0.0002(14) -0.0061(14) -0.0106(15)
C27 0.0158(14) 0.0137(16) 0.0293(16) -0.0007(14) 0.0015(12) 0.0040(13)
C28 0.057(3) 0.032(2) 0.0243(17) -0.0019(16) -0.0021(17) 0.023(2)
C29 0.0327(17) 0.0232(18) 0.0218(14) -0.0067(15) -0.0042(13) 0.0043(17)
C30 0.038(2) 0.0245(19) 0.0295(17) 0.0020(16) 0.0095(15) 0.0096(17)
C31 0.0196(14) 0.0229(17) 0.0269(15) 0.0016(15) 0.0053(12) 0.0016(15)
C32 0.0312(19) 0.039(2) 0.0272(17) 0.0012(15) 0.0019(15) 0.0055(17)

loop_
_geom_bond_atom_site_label_1
_geom_bond_atom_site_label_2
_geom_bond_distance
_geom_bond_site_symmetry_2
_geom_bond_publ_flag
Ag1 N4 2.147(2) 1_565 ?
Ag1 N1 2.157(2) . ?
Ag1 O1 2.542(2) . ?
Ag2 N3 2.165(2) . ?
Ag2 N2 2.177(2) . ?
Ag2 O5 2.585(2) . ?
Ag2 O3 2.595(2) . ?
Ag3 N5 2.158(2) . ?
Ag3 N8 2.161(2) . ?
Ag3 O8 2.549(2) 4_455 ?
Ag4 N6 2.153(2) . ?
Ag4 N7 2.164(2) 1_565 ?
Ag4 O7 2.567(2) . ?
F1 C26 1.332(4) . ?
F2 C26 1.343(4) . ?
F3 C26 1.340(4) . ?
F4 C28 1.338(4) . ?
F5 C28 1.325(5) . ?
F6 C28 1.325(4) . ?
F7 C30 1.266(4) . ?
F8 C30 1.335(4) . ?
F9 C30 1.315(4) . ?
F10 C32 1.325(4) . ?
F11 C32 1.329(4) . ?
F12 C32 1.339(4) . ?
O1 C25 1.234(3) . ?
O2 C25 1.237(3) . ?
O3 C27 1.235(4) . ?
O4 C27 1.237(4) . ?
O5 C29 1.230(4) . ?
O6 C29 1.246(4) . ?
O7 C31 1.237(4) . ?
O8 C31 1.215(4) . ?
O8 Ag3 2.549(2) 4 ?
N1 C1 1.336(4) . ?
N1 C5 1.348(4) . ?
N2 C6 1.467(4) . ?
N2 H2A 0.9200 . ?
N2 H2B 0.9200 . ?
N3 C11 1.344(4) . ?
N3 C7 1.350(4) . ?
N4 C12 1.467(4) . ?
N4 Ag1 2.147(2) 1_545 ?
N4 H4A 0.9200 . ?
N4 H4B 0.9200 . ?
N5 C17 1.346(4) . ?
N5 C13 1.348(4) . ?
N6 C18 1.474(4) . ?
N6 H6A 0.9200 . ?
N6 H6B 0.9200 . ?
N7 C23 1.338(4) . ?
N7 C19 1.339(4) . ?
N7 Ag4 2.164(2) 1_545 ?
N8 C24 1.478(4) . ?
N8 H8A 0.9200 . ?
N8 H8B 0.9200 . ?
C1 C2 1.387(4) . ?
C1 H1 0.9500 . ?
C2 C3 1.379(4) . ?
C2 H2 0.9500 . ?
C3 C4 1.384(4) . ?
C3 H3 0.9500 . ?
C4 C5 1.393(4) . ?
C4 C6 1.521(4) . ?
C5 H5 0.9500 . ?
C6 H6C 0.9900 . ?
C6 H6D 0.9900 . ?
C7 C8 1.383(4) . ?
C7 H7 0.9500 . ?
C8 C9 1.390(4) . ?
C8 H8 0.9500 . ?
C9 C10 1.393(4) . ?
C9 H9 0.9500 . ?
C10 C11 1.389(4) . ?
C10 C12 1.522(4) . ?
C11 H11 0.9500 . ?
C12 H12A 0.9900 . ?
C12 H12B 0.9900 . ?
C13 C14 1.372(4) . ?
C13 H13 0.9500 . ?
C14 C15 1.389(4) . ?
C14 H14 0.9500 . ?
C15 C16 1.384(4) . ?
C15 H15 0.9500 . ?
C16 C17 1.388(4) . ?
C16 C18 1.515(4) . ?
C17 H17 0.9500 . ?
C18 H18A 0.9900 . ?
C18 H18B 0.9900 . ?
C19 C20 1.371(4) . ?
C19 H19 0.9500 . ?
C20 C21 1.385(4) . ?
C20 H20 0.9500 . ?
C21 C22 1.387(4) . ?
C21 H21 0.9500 . ?
C22 C23 1.395(4) . ?
C22 C24 1.518(4) . ?
C23 H23 0.9500 . ?
C24 H24A 0.9900 . ?
C24 H24B 0.9900 . ?
C25 C26 1.538(4) . ?
C27 C28 1.543(4) . ?
C29 C30 1.541(5) . ?
C31 C32 1.542(4) . ?
